data_7245860
loop_
_publ_author_name
'Komisarek, Daniel'
'Haj Hassani Sohi, Takin'
'Vasylyeva, Vera'

_publ_section_title
;
 Co-Crystals of Zwitterionic GABA API&#x2019;s Pregabalin and Phenibut:
 Properties and Application
;
_journal_name_full CrystEngComm
_journal_paper_doi 10.1039/D2CE01416E
_journal_year 2022
_chemical_absolute_configuration ad
_chemical_formula_moiety 'C10 H13 N O2, C8 H8 O3'
_chemical_formula_sum 'C18 H21 N O5'
_chemical_formula_weight 331.36
_chemical_name_common '(R)-Phenibut (S)-Mandelic Acid'
_chemical_name_systematic '(R)-3-phenyl-\^I^3^-aminobutyric acid (S)-2-Hydroxy-2-phenylacetic acid'
_space_group_crystal_system monoclinic
_space_group_IT_number 4
_space_group_name_Hall 'P 2yb'
_space_group_name_H-M_alt 'P 1 21 1'
_atom_sites_solution_hydrogens difmap
_atom_sites_solution_primary dual
_audit_creation_method
;
Olex2 1.3
(compiled 2020.11.12 svn.r5f609507 for OlexSys, GUI svn.r6272)
;
_audit_update_record
;
2022-05-03 deposited with the CCDC.	2022-11-17 downloaded from the CCDC.
;
_cell_angle_alpha 90
_cell_angle_beta 95.469(2)
_cell_angle_gamma 90
_cell_formula_units_Z 2
_cell_length_a 10.1307(2)
_cell_length_b 6.35390(10)
_cell_length_c 13.0633(2)
_cell_measurement_reflns_used 12151
_cell_measurement_temperature 99.96(11)
_cell_measurement_theta_max 76.5310
_cell_measurement_theta_min 3.3430
_cell_volume 837.05(2)
_computing_cell_refinement 'CrysAlisPro 1.171.41.92a (Rigaku OD, 2020)'
_computing_data_collection 'CrysAlisPro 1.171.41.92a (Rigaku OD, 2020)'
_computing_data_reduction 'CrysAlisPro 1.171.41.92a (Rigaku OD, 2020)'
_computing_molecular_graphics 'Olex2 1.3 (Dolomanov et al., 2009)'
_computing_publication_material 'Olex2 1.3 (Dolomanov et al., 2009)'
_computing_structure_refinement 'XL  (Sheldrick, 2008)'
_computing_structure_solution 'SHELXT 2014/5 (Sheldrick, 2014)'
_diffrn_ambient_environment N~2~
_diffrn_ambient_temperature 99.96(11)
_diffrn_detector 'Hybrid Pixel Array Detector'
_diffrn_detector_area_resol_mean 10.0000
_diffrn_detector_type HyPix
_diffrn_measured_fraction_theta_full 0.999
_diffrn_measured_fraction_theta_max 0.941
_diffrn_measurement_details
;
List of Runs (angles in degrees, time in seconds):

  # Type    Start    End  Width  t~exp~   \w     \q     \k     \f   Frames
#--------------------------------------------------------------------------
  1  \w     26.00  56.00   0.50    0.11    --   47.52  77.00 -30.00   60
  2  \w     41.00  67.00   0.50    0.11    --   62.00  76.00-130.76   52
  3  \w     42.00  69.00   0.50    0.11    --   62.00  73.00  82.12   54
  4  \w     44.00  70.00   0.50    0.11    --   62.00  70.00  71.08   52
  5  \w     38.00  87.00   0.50    0.11    --   58.00  72.00 121.00   98
  6  \w     51.00  78.00   0.50    0.11    --   47.52  19.00 120.00   54
  7  \w     81.00 107.00   0.50    0.44    --  110.04-113.00 -54.00   52
  8  \w     41.00 104.00   0.50    0.44    --  110.04 -99.00 -30.00  126
  9  \w     41.00  79.00   0.50    0.44    --  110.04-113.00 -54.00   76
 10  \w     39.00  65.00   0.50    0.44    --  110.04 -99.00  30.00   52
 11  \w     74.00 100.00   0.50    0.44    --  110.04 -99.00  30.00   52
 12  \w     70.00 106.00   0.50    0.44    --  110.04 -99.00  90.00   72
 13  \w     40.00  90.00   0.50    0.44    --  110.04 -99.00 150.00  100
 14  \w     40.00  66.00   0.50    0.44    --  110.04 -99.00  90.00   52
 15  \w     48.00 106.00   0.50    0.44    --  110.04 -99.00-120.00  116
 16  \w     42.00 106.00   0.50    0.44    --  110.04 -99.00-180.00  128
 17  \w     63.00  90.00   0.50    0.44    --  110.04 -99.00   0.00   54
 18  \w     39.00  99.00   0.50    0.44    --  110.04 -77.00  30.00  120
 19  \w     63.00 119.00   0.50    0.11    --   47.52-178.00  90.00  112
 20  \w     42.00  83.00   0.50    0.11    --   47.52-113.00 -54.00   82
 21  \w    108.00 141.00   0.50    0.44    --  110.04 113.00  37.00   66
 22  \w    -61.00 -18.00   0.50    0.44    --  -90.00 125.00  60.00   86
 23  \w    -74.00 -49.00   0.50    0.44    --  -90.00 113.00  37.00   50
 24  \w    -48.00  -7.00   0.50    0.11    --  -47.52 113.00  37.00   82
 25  \w    -68.00 -21.00   0.50    0.44    --  -90.00  57.00   0.00   94
 26  \w    -53.00 -19.00   0.50    0.44    --  -90.00  57.00 -90.00   68
 27  \w    -68.00 -37.00   0.50    0.44    --  -90.00  57.00-120.00   62
 28  \w    -45.00 -18.00   0.50    0.44    --  -90.00  38.00-120.00   54
 29  \w   -156.00-111.00   0.50    0.44    --  -90.00 -52.00 -14.84   90
 30  \w   -129.00-102.00   0.50    0.11    --  -58.00 -77.00 -96.31   54
 31  \w    -93.00 -48.00   0.50    0.44    --  -70.00 -77.00 -84.35   90
 32  \w    -64.00 -37.00   0.50    0.11    --  -58.00 -77.00 -96.31   54
 33  \w   -107.00 -69.00   0.50    0.44    --  -90.00 -77.00-180.00   76
 34  \w   -111.00 -69.00   0.50    0.44    --  -90.00 -77.00-150.00   84
 35  \w   -152.00-121.00   0.50    0.44    --  -90.00 -77.00-150.00   62
 36  \w   -149.00-110.00   0.50    0.44    --  -90.00 -77.00 -30.00   78
 37  \w   -158.00-126.00   0.50    0.44    --  -90.00 -77.00   0.00   64
 38  \w   -120.00 -68.00   0.50    0.44    --  -90.00 -77.00   0.00  104
 39  \w   -107.00 -69.00   0.50    0.44    --  -90.00 -77.00 -30.00   76
 40  \w   -105.00 -72.00   0.50    0.44    --  -90.00 -77.00  30.00   66
 41  \w    -99.00 -70.00   0.50    0.44    --  -90.00 -76.00  45.55   58
 42  \w    -87.00 -61.00   0.50    0.44    --  -82.00 -76.00 156.28   52
 43  \w   -150.00-124.00   0.50    0.44    --  -82.00 -76.00 156.28   52
 44  \w    -78.00 -53.00   0.50    0.44    --  -74.00 -75.00 145.99   50
 45  \w   -155.00-120.00   0.50    0.44    --  -90.00 -77.00  30.00   70
 46  \w   -156.00-104.00   0.50    0.44    --  -90.00 -76.00  45.55  104
 47  \w   -136.00-110.00   0.50    0.44    --  -74.00 -75.00 145.99   52
 48  \w    -82.00 -57.00   0.50    0.44    --  -78.00 -74.00 114.61   50
 49  \w    -87.00 -61.00   0.50    0.44    --  -82.00 -75.00  44.84   52
 50  \w    -96.00 -61.00   0.50    0.44    --  -82.00 -74.00  74.73   70
 51  \w    -93.00 -44.00   0.50    0.11    --  -62.00 -73.00 171.95   98
 52  \w   -102.00 -77.00   0.50    0.44    --  -90.00 -73.00 153.25   50
 53  \w   -161.00-107.00   0.50    0.44    --  -90.00 -73.00 153.25  108
 54  \w   -160.00 -70.00   0.50    0.44    --  -90.00 -72.00  91.50  180
 55  \w    -93.00 -62.00   0.50    0.44    --  -82.00 -72.00  57.89   62
 56  \w    -61.00 -35.00   0.50    0.11    --  -54.00 -75.00 -36.76   52
 57  \w    -77.00 -51.00   0.50    0.44    --  -70.00 -72.00 -36.45   52
 58  \w    -91.00 -65.00   0.50    0.44    --  -86.00 -76.00-121.38   52
 59  \w    -86.00 -59.00   0.50    0.44    --  -78.00 -73.00-112.42   54
 60  \w    -84.00 -58.00   0.50    0.44    --  -78.00 -72.00 -61.94   52
 61  \w   -145.00-107.00   0.50    0.44    --  -82.00 -68.00-156.86   76
 62  \w    -93.00 -64.00   0.50    0.44    --  -82.00 -68.00-156.86   58
 63  \w    -85.00 -57.00   0.50    0.44    --  -74.00 -67.00-158.02   56
 64  \w    -83.00 -56.00   0.50    0.44    --  -74.00 -67.00-118.93   54
 65  \w   -106.00 -63.00   0.50    0.44    --  -78.00 -70.00 -27.62   86
 66  \w    -87.00 -54.00   0.50    0.44    --  -70.00 -66.00-151.42   66
 67  \w    -77.00 -52.00   0.50    0.44    --  -70.00 -69.00 -10.19   50
 68  \w   -101.00 -61.00   0.50    0.44    --  -78.00 -66.00  -6.57   80
 69  \w   -144.00-106.00   0.50    0.44    --  -78.00 -65.00-104.12   76
 70  \w   -161.00-127.00   0.50    0.44    --  -90.00 -65.00 -64.24   68
 71  \w   -116.00 -74.00   0.50    0.44    --  -90.00 -65.00 -64.24   84
 72  \w    -86.00 -61.00   0.50    0.44    --  -78.00 -65.00-104.12   50
 73  \w   -160.00-127.00   0.50    0.44    --  -90.00 -60.00-102.81   66
 74  \w   -157.00-124.00   0.50    0.44    --  -90.00 -60.00-126.74   66
 75  \w   -113.00 -76.00   0.50    0.44    --  -90.00 -60.00-126.74   74
 76  \w   -108.00 -83.00   0.50    0.44    --  -90.00 -60.00-102.81   50
 77  \w   -154.00 -85.00   0.50    0.44    --  -90.00 -57.00-180.00  138
 78  \w    -74.00 -48.00   0.50    0.11    --  -66.00 -67.00   3.88   52
 79  \w    -99.00 -72.00   0.50    0.44    --  -90.00 -67.00 116.46   54
 80  \w    -85.00 -59.00   0.50    0.44    --  -78.00 -69.00 169.93   52
 81  \w   -128.00 -77.00   0.50    0.44    --  -90.00 -56.00 110.53  102
 82  \w   -128.00 -94.00   0.50    0.44    --  -90.00 -57.00  60.00   68
 83  \w   -127.00 -95.00   0.50    0.44    --  -90.00-113.00 -54.00   64
 84  \w   -112.00 -84.00   0.50    0.11    --  -47.52 -77.00  60.00   56
 85  \w    -63.00 -27.00   0.50    0.11    --  -47.52 -77.00  60.00   72
 86  \w    -72.00 -37.00   0.50    0.11    --  -47.52 -38.00  60.00   70
 87  \w    -52.00 -26.00   0.50    0.11    --  -47.52 -77.00   0.00   52
 88  \w    -75.00 -45.00   0.50    0.11    --  -47.52 -38.00 -30.00   60
 89  \w   -101.00 -75.00   0.50    0.11    --  -47.52 -77.00-180.00   52
 90  \w    -52.00 -26.00   0.50    0.11    --  -47.52 -77.00-180.00   52
 91  \w     12.00  37.00   0.50    0.11    --   30.00  83.00-140.75   50
 92  \w     13.00  43.00   0.50    0.11    --   38.00  86.00 -70.55   60
 93  \w     69.00 116.00   0.50    0.11    --   47.52 178.00 -60.00   94
 94  \w     -6.00  19.00   0.50    0.11    --   26.00  99.00 107.04   50
 95  \w    -30.00  -4.00   0.50    0.11    --   10.00 112.00 122.04   52
;
_diffrn_measurement_device 'four-circle diffractometer'
_diffrn_measurement_device_type 'XtaLAB Synergy, Dualflex, HyPix'
_diffrn_measurement_method '\w scans'
_diffrn_orient_matrix_type 'CrysAlisPro convention (1999,Acta A55,543-557)'
_diffrn_orient_matrix_UB_11 -0.0135053000
_diffrn_orient_matrix_UB_12 -0.0576414000
_diffrn_orient_matrix_UB_13 -0.1150680000
_diffrn_orient_matrix_UB_21 0.1237638000
_diffrn_orient_matrix_UB_22 -0.1411960000
_diffrn_orient_matrix_UB_23 0.0172582000
_diffrn_orient_matrix_UB_31 -0.0886002000
_diffrn_orient_matrix_UB_32 -0.1883961000
_diffrn_orient_matrix_UB_33 0.0222677000
_diffrn_radiation_monochromator mirror
_diffrn_radiation_probe x-ray
_diffrn_radiation_type 'Cu K\a'
_diffrn_radiation_wavelength 1.54184
_diffrn_reflns_av_R_equivalents 0.0521
_diffrn_reflns_av_unetI/netI 0.0321
_diffrn_reflns_Laue_measured_fraction_full 0.999
_diffrn_reflns_Laue_measured_fraction_max 0.941
_diffrn_reflns_limit_h_max 12
_diffrn_reflns_limit_h_min -12
_diffrn_reflns_limit_k_max 7
_diffrn_reflns_limit_k_min -8
_diffrn_reflns_limit_l_max 15
_diffrn_reflns_limit_l_min -15
_diffrn_reflns_number 19556
_diffrn_reflns_point_group_measured_fraction_full 0.998
_diffrn_reflns_point_group_measured_fraction_max 0.910
_diffrn_reflns_theta_full 67.684
_diffrn_reflns_theta_max 77.938
_diffrn_reflns_theta_min 3.399
_diffrn_source 'micro-focus sealed X-ray tube'
_diffrn_source_type 'PhotonJet (Cu) X-ray Source'
_exptl_absorpt_coefficient_mu 0.794
_exptl_absorpt_correction_T_max 1.000
_exptl_absorpt_correction_T_min 0.239
_exptl_absorpt_correction_type gaussian
_exptl_absorpt_process_details
;
CrysAlisPro 1.171.41.92a (Rigaku Oxford Diffraction, 2020)
Numerical absorption correction based on gaussian integration over
a multifaceted crystal model
Empirical absorption correction using spherical harmonics,
implemented in SCALE3 ABSPACK scaling algorithm.
;
_exptl_crystal_colour Colourless
_exptl_crystal_density_diffrn 1.315
_exptl_crystal_density_method 'not measured'
_exptl_crystal_description Block
_exptl_crystal_F_000 352
_exptl_crystal_size_max 0.52
_exptl_crystal_size_mid 0.37
_exptl_crystal_size_min 0.12
_refine_diff_density_max 0.192
_refine_diff_density_min -0.202
_refine_diff_density_rms 0.041
_refine_ls_abs_structure_details
;
 Flack x determined using 1319 quotients [(I+)-(I-)]/[(I+)+(I-)]
 (Parsons, Flack and Wagner, Acta Cryst. B69 (2013) 249-259).
;
_refine_ls_abs_structure_Flack 0.00(10)
_refine_ls_extinction_method none
_refine_ls_goodness_of_fit_ref 1.068
_refine_ls_hydrogen_treatment refall
_refine_ls_matrix_type full
_refine_ls_number_parameters 301
_refine_ls_number_reflns 3246
_refine_ls_number_restraints 1
_refine_ls_restrained_S_all 1.068
_refine_ls_R_factor_all 0.0324
_refine_ls_R_factor_gt 0.0315
_refine_ls_shift/su_max 0.000
_refine_ls_shift/su_mean 0.000
_refine_ls_structure_factor_coef Fsqd
_refine_ls_weighting_details 'w=1/[\s^2^(Fo^2^)+(0.0431P)^2^+0.1753P] where P=(Fo^2^+2Fc^2^)/3'
_refine_ls_weighting_scheme calc
_refine_ls_wR_factor_gt 0.0816
_refine_ls_wR_factor_ref 0.0824
_reflns_Friedel_coverage 0.770
_reflns_Friedel_fraction_full 0.996
_reflns_Friedel_fraction_max 0.872
_reflns_number_gt 3146
_reflns_number_total 3246
_reflns_threshold_expression 'I > 2\s(I)'
_cod_data_source_file d2ce01416e2.cif
_cod_data_source_block R-Phenibut_S-Mandelic_Acid
_cod_database_code 7245860
_chemical_oxdiff_formula 'C8H8O3 C10H13NO2'
_shelx_space_group_comment
;
The symmetry employed for this shelxl refinement is uniquely defined
by the following loop, which should always be used as a source of
symmetry information in preference to the above space-group names.
They are only intended as comments.
;
_shelx_estimated_absorpt_t_max 0.911
_shelx_estimated_absorpt_t_min 0.683
_reflns_odcompleteness_completeness 99.94
_reflns_odcompleteness_iscentric 1
_reflns_odcompleteness_theta 66.97
_olex2_refinement_description
;
;
_olex2_submission_special_instructions 'No special instructions were received'
_oxdiff_exptl_absorpt_empirical_details
;
Empirical correction (ABSPACK) includes:
- Absorption correction using spherical harmonics
- Frame scaling
;
_oxdiff_exptl_absorpt_empirical_full_max 1.531
_oxdiff_exptl_absorpt_empirical_full_min 0.589

loop_
_space_group_symop_operation_xyz
'x, y, z'
'-x, y+1/2, -z'

loop_
_atom_site_label
_atom_site_type_symbol
_atom_site_fract_x
_atom_site_fract_y
_atom_site_fract_z
_atom_site_U_iso_or_equiv
_atom_site_adp_type
_atom_site_occupancy
_atom_site_site_symmetry_order
_atom_site_calc_flag
_atom_site_refinement_flags_posn
_atom_site_refinement_flags_adp
_atom_site_refinement_flags_occupancy
_atom_site_disorder_assembly
_atom_site_disorder_group
O2B O -0.02218(14) 0.4224(3) 0.50220(12) 0.0231(3) Uani 1 1 d . . . . .
O1B O 0.14424(14) 0.3568(3) 0.40501(12) 0.0237(4) Uani 1 1 d . . . . .
O2A O 0.44582(14) 0.2274(3) 0.53110(12) 0.0244(4) Uani 1 1 d . . . . .
O3B O -0.20568(14) 0.3030(3) 0.34106(12) 0.0257(4) Uani 1 1 d . . . . .
O1A O 0.29938(14) 0.4815(3) 0.55328(12) 0.0236(3) Uani 1 1 d . . . . .
N1A N 0.71507(18) 0.4002(3) 0.55306(14) 0.0205(4) Uani 1 1 d . . . . .
C3B C -0.0623(2) 0.5112(4) 0.24958(16) 0.0204(4) Uani 1 1 d . . . . .
C1B C 0.0180(2) 0.3731(4) 0.42089(16) 0.0203(4) Uani 1 1 d . . . . .
C8B C -0.1448(2) 0.6844(4) 0.25710(17) 0.0238(5) Uani 1 1 d . . . . .
C1A C 0.40657(19) 0.3795(4) 0.57941(16) 0.0203(4) Uani 1 1 d . . . . .
C10A C 0.6045(2) 0.1438(4) 0.88631(18) 0.0259(5) Uani 1 1 d . . . . .
C5A C 0.6317(2) 0.3238(4) 0.83117(16) 0.0217(4) Uani 1 1 d . . . . .
C4A C 0.7329(2) 0.3930(4) 0.66746(16) 0.0222(5) Uani 1 1 d . . . . .
C3A C 0.6073(2) 0.3243(4) 0.71439(16) 0.0218(4) Uani 1 1 d . . . . .
C2B C -0.0715(2) 0.3272(4) 0.32223(16) 0.0210(4) Uani 1 1 d . . . . .
C2A C 0.4850(2) 0.4568(4) 0.67776(17) 0.0228(5) Uani 1 1 d . . . . .
C6A C 0.6793(2) 0.5015(4) 0.88636(18) 0.0248(5) Uani 1 1 d . . . . .
C9A C 0.6260(2) 0.1396(4) 0.99305(19) 0.0287(5) Uani 1 1 d . . . . .
C4B C 0.0297(2) 0.5128(4) 0.17671(17) 0.0257(5) Uani 1 1 d . . . . .
C5B C 0.0404(2) 0.6878(5) 0.11409(18) 0.0302(6) Uani 1 1 d . . . . .
C8A C 0.6756(2) 0.3148(4) 1.04655(18) 0.0279(5) Uani 1 1 d . . . . .
C7A C 0.7015(2) 0.4964(4) 0.99257(18) 0.0277(5) Uani 1 1 d . . . . .
C6B C -0.0417(2) 0.8605(4) 0.12276(18) 0.0306(5) Uani 1 1 d . . . . .
C7B C -0.1351(2) 0.8575(4) 0.19370(18) 0.0283(5) Uani 1 1 d . . . . .
H6A H 0.676(3) 0.282(5) 0.528(2) 0.023(7) Uiso 1 1 d . . . . .
H9A H 0.697(3) 0.634(5) 0.851(2) 0.024(7) Uiso 1 1 d . . . . .
H4A H 0.811(3) 0.298(5) 0.688(2) 0.027(7) Uiso 1 1 d . . . . .
H4B H 0.089(3) 0.385(6) 0.171(2) 0.035(7) Uiso 1 1 d . . . . .
H7A H 0.793(3) 0.416(5) 0.524(2) 0.030(7) Uiso 1 1 d . . . . .
H11A H 0.692(2) 0.311(4) 1.123(2) 0.022(6) Uiso 1 1 d . . . . .
H8B H -0.209(3) 0.680(5) 0.308(2) 0.025(7) Uiso 1 1 d . . . . .
H7B H -0.191(3) 0.976(5) 0.200(2) 0.029(7) Uiso 1 1 d . . . . .
H13A H 0.572(3) 0.011(6) 0.847(2) 0.038(8) Uiso 1 1 d . . . . .
H5A H 0.759(3) 0.535(5) 0.689(2) 0.027(7) Uiso 1 1 d . . . . .
H12A H 0.608(3) 0.012(5) 1.027(2) 0.033(7) Uiso 1 1 d . . . . .
H2B H -0.040(3) 0.198(5) 0.291(2) 0.025(7) Uiso 1 1 d . . . . .
H5B H 0.106(3) 0.695(5) 0.063(2) 0.038(8) Uiso 1 1 d . . . . .
H1A H 0.420(2) 0.460(4) 0.7326(19) 0.021(6) Uiso 1 1 d . . . . .
H3A H 0.587(3) 0.169(5) 0.691(2) 0.025(7) Uiso 1 1 d . . . . .
H8A H 0.661(3) 0.517(6) 0.525(2) 0.037(8) Uiso 1 1 d . . . . .
H2A H 0.505(3) 0.606(5) 0.667(2) 0.025(7) Uiso 1 1 d . . . . .
H10A H 0.734(3) 0.618(5) 1.028(2) 0.031(7) Uiso 1 1 d . . . . .
H6B H -0.037(3) 0.986(5) 0.078(2) 0.038(8) Uiso 1 1 d . . . . .
H3B H -0.223(3) 0.176(6) 0.376(2) 0.044(9) Uiso 1 1 d . . . . .
H1B H 0.202(4) 0.405(7) 0.466(3) 0.068(11) Uiso 1 1 d . . . . .

loop_
_atom_site_aniso_label
_atom_site_aniso_U_11
_atom_site_aniso_U_22
_atom_site_aniso_U_33
_atom_site_aniso_U_23
_atom_site_aniso_U_13
_atom_site_aniso_U_12
O2B 0.0186(7) 0.0260(8) 0.0247(7) -0.0006(6) 0.0020(6) 0.0004(6)
O1B 0.0142(7) 0.0305(9) 0.0263(8) -0.0022(7) 0.0015(6) -0.0001(6)
O2A 0.0174(7) 0.0236(8) 0.0319(8) -0.0051(7) 0.0002(6) 0.0006(6)
O3B 0.0146(7) 0.0314(9) 0.0308(8) 0.0056(7) 0.0011(6) -0.0051(7)
O1A 0.0141(7) 0.0283(8) 0.0279(8) -0.0036(7) -0.0007(6) 0.0025(6)
N1A 0.0151(8) 0.0227(10) 0.0238(9) -0.0007(8) 0.0022(7) -0.0011(8)
C3B 0.0157(9) 0.0256(11) 0.0194(10) -0.0013(9) -0.0009(8) -0.0028(9)
C1B 0.0173(9) 0.0188(10) 0.0248(10) 0.0019(9) 0.0022(8) 0.0009(8)
C8B 0.0218(10) 0.0275(12) 0.0218(10) -0.0037(9) 0.0002(8) -0.0011(9)
C1A 0.0140(9) 0.0226(11) 0.0244(10) 0.0023(9) 0.0035(7) -0.0021(8)
C10A 0.0197(10) 0.0299(13) 0.0279(12) 0.0012(10) 0.0012(9) -0.0013(9)
C5A 0.0125(9) 0.0278(12) 0.0247(11) -0.0007(9) 0.0018(7) 0.0002(9)
C4A 0.0180(10) 0.0265(12) 0.0218(10) 0.0019(9) 0.0008(8) 0.0012(9)
C3A 0.0166(10) 0.0256(11) 0.0230(10) 0.0000(9) 0.0011(8) -0.0015(9)
C2B 0.0141(9) 0.0228(11) 0.0259(11) -0.0013(9) 0.0018(8) -0.0016(8)
C2A 0.0173(10) 0.0249(12) 0.0257(11) -0.0039(9) 0.0005(8) 0.0014(9)
C6A 0.0177(10) 0.0276(12) 0.0291(12) -0.0016(10) 0.0028(8) -0.0009(9)
C9A 0.0215(11) 0.0361(14) 0.0284(12) 0.0053(11) 0.0018(9) 0.0020(10)
C4B 0.0173(10) 0.0347(13) 0.0249(11) -0.0050(10) 0.0017(8) -0.0044(10)
C5B 0.0236(11) 0.0467(15) 0.0201(11) -0.0022(10) 0.0015(9) -0.0140(11)
C8A 0.0182(10) 0.0412(14) 0.0239(11) -0.0009(10) 0.0005(8) 0.0052(10)
C7A 0.0198(10) 0.0341(13) 0.0284(12) -0.0075(10) -0.0012(9) 0.0009(10)
C6B 0.0331(12) 0.0314(13) 0.0256(11) 0.0043(10) -0.0059(9) -0.0121(11)
C7B 0.0296(12) 0.0252(12) 0.0288(11) -0.0018(10) -0.0049(9) -0.0012(10)

loop_
_atom_type_symbol
_atom_type_description
_atom_type_scat_dispersion_real
_atom_type_scat_dispersion_imag
_atom_type_scat_source
C C 0.0181 0.0091 'International Tables Vol C Tables 4.2.6.8 and 6.1.1.4'
H H 0.0000 0.0000 'International Tables Vol C Tables 4.2.6.8 and 6.1.1.4'
N N 0.0311 0.0180 'International Tables Vol C Tables 4.2.6.8 and 6.1.1.4'
O O 0.0492 0.0322 'International Tables Vol C Tables 4.2.6.8 and 6.1.1.4'

loop_
_exptl_crystal_face_index_h
_exptl_crystal_face_index_k
_exptl_crystal_face_index_l
_exptl_crystal_face_perp_dist
0 -4 1 0.1413
-6 -1 2 0.1074
-4 3 1 0.2730
2 4 -2 0.2977
6 0 -2 0.2414
-3 -3 5 0.1391
0 0 8 0.0647
-1 0 -8 0.0319
-4 0 7 0.1091
-1 3 6 0.2163
4 0 -7 0.1804
0 -3 -5 0.1277
1 4 4 0.2738
5 0 5 0.1586
0 -3 6 0.1147
3 3 -3 0.2658
-5 -1 -5 0.0792
-2 0 8 0.0862
0 2 8 0.1484

loop_
_geom_angle_atom_site_label_1
_geom_angle_atom_site_label_2
_geom_angle_atom_site_label_3
_geom_angle
_geom_angle_site_symmetry_1
_geom_angle_site_symmetry_3
_geom_angle_publ_flag
C1B O1B H1B 111(2) . . ?
C2B O3B H3B 113(2) . . ?
C4A N1A H6A 110.2(18) . . ?
C4A N1A H7A 113.3(17) . . ?
C4A N1A H8A 114.2(18) . . ?
H6A N1A H7A 108(3) . . ?
H6A N1A H8A 107(2) . . ?
H7A N1A H8A 104(3) . . ?
C8B C3B C2B 119.55(19) . . ?
C8B C3B C4B 119.2(2) . . ?
C4B C3B C2B 121.2(2) . . ?
O2B C1B O1B 124.66(19) . . ?
O2B C1B C2B 124.35(18) . . ?
O1B C1B C2B 110.97(17) . . ?
C3B C8B H8B 118.1(18) . . ?
C7B C8B C3B 120.5(2) . . ?
C7B C8B H8B 121.3(18) . . ?
O2A C1A O1A 124.24(19) . . ?
O2A C1A C2A 120.85(19) . . ?
O1A C1A C2A 114.91(19) . . ?
C5A C10A H13A 119.2(17) . . ?
C9A C10A C5A 120.9(2) . . ?
C9A C10A H13A 119.8(18) . . ?
C10A C5A C3A 119.9(2) . . ?
C10A C5A C6A 118.1(2) . . ?
C6A C5A C3A 122.0(2) . . ?
N1A C4A C3A 112.66(17) . . ?
N1A C4A H4A 107.8(14) . . ?
N1A C4A H5A 105.5(16) . . ?
C3A C4A H4A 112.4(15) . . ?
C3A C4A H5A 111.0(17) . . ?
H4A C4A H5A 107(2) . . ?
C5A C3A C4A 109.92(16) . . ?
C5A C3A C2A 111.24(18) . . ?
C5A C3A H3A 107.2(15) . . ?
C4A C3A C2A 113.34(19) . . ?
C4A C3A H3A 107.6(15) . . ?
C2A C3A H3A 107.3(15) . . ?
O3B C2B C3B 108.13(17) . . ?
O3B C2B C1B 112.12(17) . . ?
O3B C2B H2B 109.4(16) . . ?
C3B C2B C1B 108.26(17) . . ?
C3B C2B H2B 110.0(16) . . ?
C1B C2B H2B 108.9(16) . . ?
C1A C2A C3A 115.19(19) . . ?
C1A C2A H1A 106.4(14) . . ?
C1A C2A H2A 106.6(16) . . ?
C3A C2A H1A 110.4(14) . . ?
C3A C2A H2A 113.6(16) . . ?
H1A C2A H2A 104(2) . . ?
C5A C6A H9A 120.9(15) . . ?
C7A C6A C5A 120.8(2) . . ?
C7A C6A H9A 118.3(16) . . ?
C10A C9A H12A 117.7(18) . . ?
C8A C9A C10A 120.4(2) . . ?
C8A C9A H12A 121.9(18) . . ?
C3B C4B H4B 118.4(17) . . ?
C5B C4B C3B 120.1(2) . . ?
C5B C4B H4B 121.5(17) . . ?
C4B C5B H5B 122(2) . . ?
C6B C5B C4B 120.3(2) . . ?
C6B C5B H5B 118(2) . . ?
C9A C8A C7A 119.2(2) . . ?
C9A C8A H11A 120.3(16) . . ?
C7A C8A H11A 120.5(16) . . ?
C6A C7A C8A 120.5(2) . . ?
C6A C7A H10A 119.1(18) . . ?
C8A C7A H10A 120.4(18) . . ?
C5B C6B H6B 121.7(18) . . ?
C7B C6B C5B 119.7(2) . . ?
C7B C6B H6B 118.5(18) . . ?
C8B C7B C6B 120.1(2) . . ?
C8B C7B H7B 120.0(17) . . ?
C6B C7B H7B 119.9(17) . . ?

loop_
_geom_bond_atom_site_label_1
_geom_bond_atom_site_label_2
_geom_bond_distance
_geom_bond_site_symmetry_2
_geom_bond_publ_flag
O2B C1B 1.214(3) . ?
O1B C1B 1.319(2) . ?
O1B H1B 1.00(4) . ?
O2A C1A 1.240(3) . ?
O3B C2B 1.413(2) . ?
O3B H3B 0.95(4) . ?
O1A C1A 1.283(3) . ?
N1A C4A 1.489(3) . ?
N1A H6A 0.90(3) . ?
N1A H7A 0.92(3) . ?
N1A H8A 0.97(4) . ?
C3B C8B 1.391(3) . ?
C3B C2B 1.514(3) . ?
C3B C4B 1.395(3) . ?
C1B C2B 1.532(3) . ?
C8B C7B 1.386(3) . ?
C8B H8B 0.97(3) . ?
C1A C2A 1.526(3) . ?
C10A C5A 1.393(3) . ?
C10A C9A 1.391(3) . ?
C10A H13A 1.02(4) . ?
C5A C3A 1.522(3) . ?
C5A C6A 1.400(3) . ?
C4A C3A 1.528(3) . ?
C4A H4A 1.01(3) . ?
C4A H5A 0.97(3) . ?
C3A C2A 1.537(3) . ?
C3A H3A 1.05(3) . ?
C2B H2B 0.99(3) . ?
C2A H1A 1.02(3) . ?
C2A H2A 0.98(3) . ?
C6A C7A 1.385(3) . ?
C6A H9A 0.99(3) . ?
C9A C8A 1.383(4) . ?
C9A H12A 0.95(3) . ?
C4B C5B 1.391(4) . ?
C4B H4B 1.01(3) . ?
C5B C6B 1.387(4) . ?
C5B H5B 0.99(3) . ?
C8A C7A 1.390(4) . ?
C8A H11A 1.00(2) . ?
C7A H10A 0.94(3) . ?
C6B C7B 1.387(4) . ?
C6B H6B 0.99(3) . ?
C7B H7B 0.95(3) . ?

loop_
_geom_torsion_atom_site_label_1
_geom_torsion_atom_site_label_2
_geom_torsion_atom_site_label_3
_geom_torsion_atom_site_label_4
_geom_torsion
_geom_torsion_site_symmetry_1
_geom_torsion_site_symmetry_2
_geom_torsion_site_symmetry_3
_geom_torsion_site_symmetry_4
_geom_torsion_publ_flag
O2B C1B C2B O3B -13.0(3) . . . . ?
O2B C1B C2B C3B 106.2(2) . . . . ?
O1B C1B C2B O3B 168.43(18) . . . . ?
O1B C1B C2B C3B -72.4(2) . . . . ?
O2A C1A C2A C3A -4.0(3) . . . . ?
O1A C1A C2A C3A 175.18(19) . . . . ?
N1A C4A C3A C5A -179.09(19) . . . . ?
N1A C4A C3A C2A -53.9(3) . . . . ?
C3B C8B C7B C6B -0.7(3) . . . . ?
C3B C4B C5B C6B -0.9(3) . . . . ?
C8B C3B C2B O3B 35.4(3) . . . . ?
C8B C3B C2B C1B -86.3(2) . . . . ?
C8B C3B C4B C5B 1.4(3) . . . . ?
C10A C5A C3A C4A -126.6(2) . . . . ?
C10A C5A C3A C2A 107.0(2) . . . . ?
C10A C5A C6A C7A 1.5(3) . . . . ?
C10A C9A C8A C7A 1.0(3) . . . . ?
C5A C10A C9A C8A -0.2(3) . . . . ?
C5A C3A C2A C1A -147.46(19) . . . . ?
C5A C6A C7A C8A -0.6(3) . . . . ?
C4A C3A C2A C1A 88.1(2) . . . . ?
C3A C5A C6A C7A -179.6(2) . . . . ?
C2B C3B C8B C7B 177.86(19) . . . . ?
C2B C3B C4B C5B -177.03(19) . . . . ?
C6A C5A C3A C4A 54.5(3) . . . . ?
C6A C5A C3A C2A -71.9(3) . . . . ?
C9A C10A C5A C3A 180.0(2) . . . . ?
C9A C10A C5A C6A -1.1(3) . . . . ?
C9A C8A C7A C6A -0.6(3) . . . . ?
C4B C3B C8B C7B -0.6(3) . . . . ?
C4B C3B C2B O3B -146.2(2) . . . . ?
C4B C3B C2B C1B 92.1(2) . . . . ?
C4B C5B C6B C7B -0.5(3) . . . . ?
C5B C6B C7B C8B 1.3(3) . . . . ?

loop_
_exptl_oxdiff_crystal_face_indexfrac_h
_exptl_oxdiff_crystal_face_indexfrac_k
_exptl_oxdiff_crystal_face_indexfrac_l
_exptl_oxdiff_crystal_face_x
_exptl_oxdiff_crystal_face_y
_exptl_oxdiff_crystal_face_z
-0.0696 -4.1035 0.8769 0.1366 0.5859 0.7988
-6.2621 -0.9409 2.4681 -0.1452 -0.5996 0.7870
-3.7888 3.3696 0.6759 -0.2208 -0.9330 -0.2841
2.0003 3.8795 -1.5312 -0.0744 -0.3266 -0.9422
6.4297 0.3377 -2.4038 0.1703 0.7066 -0.6868
-3.3905 -2.9060 4.5325 -0.3083 0.0689 0.9488
0.4001 -0.2280 8.3637 -0.9547 0.2261 0.1938
-0.7527 -0.0485 -8.2930 0.9672 -0.2294 -0.1088
-4.2831 -0.0326 6.9273 -0.7374 -0.4059 0.5399
-1.1034 2.9463 5.8710 -0.8305 -0.4512 -0.3266
4.2848 0.0360 -6.9255 0.7370 0.4057 -0.5406
-0.1289 -3.4607 -4.5764 0.7278 0.3937 0.5615
0.6711 3.6123 3.9035 -0.6664 -0.3596 -0.6531
4.6879 0.1809 5.3327 -0.6874 0.6467 -0.3307
-0.1088 -2.9011 6.0135 -0.5233 0.4999 0.6901
3.2189 3.3368 -3.1443 0.1260 -0.1270 -0.9839
-4.9473 -0.5670 -4.8310 0.6554 -0.6156 0.4376
-2.3581 0.1619 8.1609 -0.9165 -0.1739 0.3602
-0.4540 1.8215 7.6068 -0.9742 -0.1821 -0.1336
